data_7251292
loop_
_publ_author_name
'Groslambert, Loic'
'Padilla-Hernandez, Andres'
'Hasija, Avantika'
'Aubert, Emmanuel'
'Pale, Patrick'
'Mamane, Victor'

_publ_section_title
;
 Supramolecular Assemblies Involving Triaryltelluronium Cations: Combining
 Chalcogen Bonding, Hydrogen Bonding and Lone Pair--pi Interactions
;
_journal_name_full CrystEngComm
_journal_paper_doi 10.1039/D5CE00866B
_journal_year 2025
_chemical_formula_moiety 'C32 H12 B F24,C24 H9 F18 Te,C10 H14 N2,0.5(C8 H12 N2),C2 H4 Cl2'
_chemical_formula_sum 'C72 H45 B Cl2 F42 N3 Te'
_chemical_formula_weight 1959.42
_space_group_crystal_system triclinic
_space_group_IT_number 2
_space_group_name_Hall '-P 1'
_space_group_name_H-M_alt 'P -1'
_atom_sites_solution_hydrogens geom
_audit_creation_method SHELXL-2018/3
_audit_update_record
;
2025-08-26 deposited with the CCDC.	2025-11-25 downloaded from the CCDC.
;
_cell_angle_alpha 93.388(2)
_cell_angle_beta 94.153(3)
_cell_angle_gamma 98.039(3)
_cell_formula_units_Z 2
_cell_length_a 13.4842(11)
_cell_length_b 16.5143(14)
_cell_length_c 17.9535(16)
_cell_measurement_reflns_used 9475
_cell_measurement_temperature 120(2)
_cell_measurement_theta_max 27.80
_cell_measurement_theta_min 2.28
_cell_volume 3938.5(6)
_computing_cell_refinement 'Bruker SAINT'
_computing_data_collection 'Bruker APEX3'
_computing_data_reduction 'Bruker SAINT'
_computing_molecular_graphics 'Bruker SHELXTL'
_computing_publication_material 'Bruker SHELXTL'
_computing_structure_refinement 'SHELXL-2019/3(Sheldrick, 2019)'
_computing_structure_solution 'SHELXT 2018/2 (Sheldrick, 2018)'
_diffrn_ambient_temperature 120(2)
_diffrn_measured_fraction_theta_full 0.999
_diffrn_measured_fraction_theta_max 0.987
_diffrn_measurement_device_type 'Bruker APEX-II CCD'
_diffrn_measurement_method '\f and \w scans'
_diffrn_radiation_monochromator triumph
_diffrn_radiation_source 'sealed tube'
_diffrn_radiation_type MoK\a
_diffrn_radiation_wavelength 0.71073
_diffrn_reflns_av_R_equivalents 0.0938
_diffrn_reflns_av_unetI/netI 0.0590
_diffrn_reflns_Laue_measured_fraction_full 0.999
_diffrn_reflns_Laue_measured_fraction_max 0.987
_diffrn_reflns_limit_h_max 16
_diffrn_reflns_limit_h_min -17
_diffrn_reflns_limit_k_max 21
_diffrn_reflns_limit_k_min -21
_diffrn_reflns_limit_l_max 23
_diffrn_reflns_limit_l_min -23
_diffrn_reflns_number 141555
_diffrn_reflns_point_group_measured_fraction_full 0.999
_diffrn_reflns_point_group_measured_fraction_max 0.987
_diffrn_reflns_theta_full 25.242
_diffrn_reflns_theta_max 28.082
_diffrn_reflns_theta_min 1.982
_exptl_absorpt_coefficient_mu 0.589
_exptl_absorpt_correction_T_max 0.7456
_exptl_absorpt_correction_T_min 0.6078
_exptl_absorpt_correction_type multi-scan
_exptl_absorpt_process_details sadabs
_exptl_crystal_colour colourless
_exptl_crystal_density_diffrn 1.652
_exptl_crystal_density_meas ?
_exptl_crystal_description block
_exptl_crystal_F_000 1934
_exptl_crystal_size_max 0.140
_exptl_crystal_size_mid 0.120
_exptl_crystal_size_min 0.100
_refine_diff_density_max 2.326
_refine_diff_density_min -1.995
_refine_diff_density_rms 0.134
_refine_ls_extinction_method none
_refine_ls_goodness_of_fit_ref 1.033
_refine_ls_hydrogen_treatment constr
_refine_ls_matrix_type full
_refine_ls_number_parameters 1104
_refine_ls_number_reflns 18910
_refine_ls_number_restraints 25
_refine_ls_restrained_S_all 1.036
_refine_ls_R_factor_all 0.1281
_refine_ls_R_factor_gt 0.0867
_refine_ls_shift/su_max 0.000
_refine_ls_shift/su_mean 0.000
_refine_ls_structure_factor_coef Fsqd
_refine_ls_weighting_details 'w=1/[\s^2^(Fo^2^)+(0.1141P)^2^+19.2992P] where P=(Fo^2^+2Fc^2^)/3'
_refine_ls_weighting_scheme calc
_refine_ls_wR_factor_gt 0.2137
_refine_ls_wR_factor_ref 0.2509
_reflns_Friedel_coverage 0.000
_reflns_number_gt 13218
_reflns_number_total 18910
_reflns_threshold_expression 'I > 2\s(I)'
_cod_data_source_file d5ce00866b2.cif
_cod_data_source_block epplg230712_02
_cod_depositor_comments
;
The following automatic conversions were performed:

data item '_exptl_absorpt_correction_type' value 'multi_scan' was
changed to 'multi-scan' in accordance with the
/home/data/users/saulius/crontab/automatic-downloads/rss-feeds/RSC/lib/dictionaries/cif_core.dic
dictionary named 'cif_core.dic' version 2.4.2 last updated on
2011-04-26.

data item '_exptl_crystal_density_meas' value 'none' was changed to
'?' -- the value is perceived as not measured.

Automatic conversion script
Id: cif_fix_values 8170 2020-07-09 18:12:32Z antanas 
;
_cod_database_code 7251292
_shelx_shelxl_version_number 2018/3
_shelx_space_group_comment
;
The symmetry employed for this shelxl refinement is uniquely defined
by the following loop, which should always be used as a source of
symmetry information in preference to the above space-group names.
They are only intended as comments.
;
_shelx_estimated_absorpt_t_min 0.922
_shelx_estimated_absorpt_t_max 0.943

loop_
_space_group_symop_operation_xyz
'x, y, z'
'-x, -y, -z'

loop_
_atom_site_label
_atom_site_type_symbol
_atom_site_fract_x
_atom_site_fract_y
_atom_site_fract_z
_atom_site_U_iso_or_equiv
_atom_site_adp_type
_atom_site_occupancy
_atom_site_site_symmetry_order
_atom_site_calc_flag
_atom_site_refinement_flags_posn
_atom_site_refinement_flags_adp
_atom_site_refinement_flags_occupancy
_atom_site_disorder_assembly
_atom_site_disorder_group
Te1 Te 0.73682(3) 0.24299(2) 0.80871(2) 0.03412(12) Uani 1 1 d . . . . .
C1 C 0.8530(5) 0.3030(4) 0.7495(3) 0.0381(12) Uani 1 1 d . . . . .
C2 C 0.9271(5) 0.2632(4) 0.7206(3) 0.0400(13) Uani 1 1 d . . . . .
H2 H 0.925101 0.205651 0.722823 0.048 Uiso 1 1 calc R U . . .
C3 C 1.0048(5) 0.3097(5) 0.6881(3) 0.0457(15) Uani 1 1 d . . . . .
C4 C 1.0077(5) 0.3931(5) 0.6826(3) 0.0481(16) Uani 1 1 d . . . . .
H4 H 1.061360 0.423899 0.660529 0.058 Uiso 1 1 calc R U . . .
C5 C 0.9308(5) 0.4312(4) 0.7099(3) 0.0456(14) Uani 1 1 d . . . . .
C6 C 0.8541(5) 0.3862(4) 0.7440(3) 0.0418(13) Uani 1 1 d . . . . .
H6 H 0.802445 0.412676 0.763586 0.050 Uiso 1 1 calc R U . . .
C7 C 1.0861(6) 0.2673(5) 0.6588(4) 0.0591(19) Uani 1 1 d . . . . .
F1 F 1.0611(5) 0.2321(5) 0.5911(3) 0.100(2) Uani 1 1 d . . . . .
F2 F 1.1085(3) 0.2068(3) 0.7013(2) 0.0625(11) Uani 1 1 d . . . . .
F3 F 1.1719(4) 0.3205(4) 0.6577(4) 0.0955(19) Uani 1 1 d . . . . .
C8 C 0.9332(6) 0.5204(5) 0.7018(4) 0.0589(19) Uani 1 1 d D . . . .
F4 F 1.0314(8) 0.5569(7) 0.7293(6) 0.0762(15) Uani 0.484(7) 1 d D . P A 1
F5 F 0.8779(9) 0.5517(6) 0.7477(6) 0.0762(15) Uani 0.484(7) 1 d D . P A 1
F6 F 0.9253(10) 0.5377(11) 0.6340(6) 0.0762(15) Uani 0.484(7) 1 d D . P A 1
F4A F 0.9856(9) 0.5728(6) 0.7482(5) 0.0762(15) Uani 0.516(7) 1 d D . P A 2
F5A F 0.8366(7) 0.5434(6) 0.7023(6) 0.0762(15) Uani 0.516(7) 1 d D . P A 2
F6A F 0.9564(10) 0.5415(10) 0.6313(6) 0.0762(15) Uani 0.516(7) 1 d D . P A 2
C9 C 0.8125(4) 0.1424(4) 0.8334(3) 0.0360(12) Uani 1 1 d . . . . .
C10 C 0.9094(5) 0.1575(4) 0.8673(3) 0.0389(13) Uani 1 1 d . . . . .
H10 H 0.941507 0.211936 0.880520 0.047 Uiso 1 1 calc R U . . .
C11 C 0.9582(5) 0.0907(4) 0.8815(4) 0.0444(14) Uani 1 1 d . . . . .
C12 C 0.9129(5) 0.0114(4) 0.8622(4) 0.0467(15) Uani 1 1 d . . . . .
H12 H 0.947886 -0.033499 0.871963 0.056 Uiso 1 1 calc R U . . .
C13 C 0.8159(5) -0.0021(4) 0.8284(3) 0.0414(13) Uani 1 1 d . . . . .
C14 C 0.7642(5) 0.0633(4) 0.8142(3) 0.0372(12) Uani 1 1 d . . . . .
H14 H 0.697201 0.054054 0.791838 0.045 Uiso 1 1 calc R U . . .
C15 C 1.0638(6) 0.1052(5) 0.9171(5) 0.0553(18) Uani 1 1 d . . . . .
F7 F 1.0898(5) 0.1770(5) 0.9499(6) 0.160(4) Uani 1 1 d . . . . .
F8 F 1.1287(5) 0.1027(9) 0.8710(4) 0.193(6) Uani 1 1 d . . . . .
F9 F 1.0819(5) 0.0572(5) 0.9673(5) 0.140(3) Uani 1 1 d . . . . .
C16 C 0.7662(6) -0.0886(4) 0.8065(4) 0.0494(16) Uani 1 1 d . . . . .
F10 F 0.8218(4) -0.1261(3) 0.7614(3) 0.0834(16) Uani 1 1 d . . . . .
F11 F 0.7612(5) -0.1341(3) 0.8649(3) 0.0862(17) Uani 1 1 d . . . . .
F12 F 0.6756(4) -0.0938(3) 0.7767(4) 0.108(2) Uani 1 1 d . . . . .
C17 C 0.6440(4) 0.1845(3) 0.7151(3) 0.0344(11) Uani 1 1 d . . . . .
C18 C 0.6837(5) 0.1478(4) 0.6542(3) 0.0378(12) Uani 1 1 d . . . . .
H18 H 0.753147 0.143083 0.655226 0.045 Uiso 1 1 calc R U . . .
C19 C 0.6186(5) 0.1185(4) 0.5924(3) 0.0411(13) Uani 1 1 d . . . . .
C20 C 0.5176(5) 0.1249(4) 0.5897(3) 0.0438(14) Uani 1 1 d . . . . .
H20 H 0.474620 0.105058 0.546330 0.053 Uiso 1 1 calc R U . . .
C21 C 0.4798(5) 0.1606(4) 0.6510(3) 0.0402(13) Uani 1 1 d . . . . .
C22 C 0.5424(4) 0.1912(3) 0.7145(3) 0.0349(12) Uani 1 1 d . . . . .
H22 H 0.516179 0.215996 0.756411 0.042 Uiso 1 1 calc R U . . .
C23 C 0.6614(6) 0.0777(5) 0.5261(4) 0.0582(19) Uani 1 1 d . . . . .
F13 F 0.7470(4) 0.1148(4) 0.5121(3) 0.0895(18) Uani 1 1 d . . . . .
F14 F 0.6753(5) 0.0009(4) 0.5408(3) 0.0967(19) Uani 1 1 d . . . . .
F15 F 0.5976(4) 0.0666(4) 0.4672(3) 0.0905(18) Uani 1 1 d . . . . .
C24 C 0.3700(5) 0.1702(5) 0.6481(4) 0.0492(15) Uani 1 1 d . . . . .
F16 F 0.3351(3) 0.1707(3) 0.7145(3) 0.0702(13) Uani 1 1 d . . . . .
F17 F 0.3558(4) 0.2407(4) 0.6238(5) 0.127(3) Uani 1 1 d . . . . .
F18 F 0.3129(4) 0.1119(5) 0.6071(4) 0.110(2) Uani 1 1 d . . . . .
B1 B 0.3436(5) 0.6396(4) 0.7558(4) 0.0378(14) Uani 1 1 d . . . . .
C25 C 0.3106(5) 0.7288(4) 0.7819(3) 0.0426(14) Uani 1 1 d . . . . .
C26 C 0.2269(5) 0.7342(4) 0.8226(4) 0.0518(16) Uani 1 1 d . . . . .
H26 H 0.191045 0.685302 0.838143 0.062 Uiso 1 1 calc R U . . .
C27 C 0.1944(6) 0.8081(5) 0.8411(4) 0.0576(18) Uani 1 1 d . . . . .
C28 C 0.2442(6) 0.8812(4) 0.8196(4) 0.0516(17) Uani 1 1 d . . . . .
H28 H 0.221390 0.931759 0.832169 0.062 Uiso 1 1 calc R U . . .
C29 C 0.3275(6) 0.8790(4) 0.7797(4) 0.0490(16) Uani 1 1 d . . . . .
C30 C 0.3599(5) 0.8040(4) 0.7620(3) 0.0461(15) Uani 1 1 d . . . . .
H30 H 0.418060 0.803861 0.735185 0.055 Uiso 1 1 calc R U . . .
C31 C 0.1029(9) 0.8096(6) 0.8831(7) 0.090(3) Uani 1 1 d . . . . .
F19 F 0.0618(7) 0.7414(5) 0.9026(6) 0.163(4) Uani 1 1 d . . . . .
F20 F 0.0359(8) 0.8435(8) 0.8507(8) 0.218(7) Uani 1 1 d . . . . .
F21 F 0.1205(10) 0.8552(10) 0.9424(7) 0.254(9) Uani 1 1 d . . . . .
C32 C 0.3853(7) 0.9554(4) 0.7569(4) 0.065(2) Uani 1 1 d D . . . .
F22 F 0.412(2) 0.9532(10) 0.6907(7) 0.092(8) Uani 0.51(3) 1 d D . P B 1
F23 F 0.4668(15) 0.9758(9) 0.8030(9) 0.089(7) Uani 0.51(3) 1 d D . P B 1
F24 F 0.3316(18) 1.0181(10) 0.7668(15) 0.099(7) Uani 0.51(3) 1 d D . P B 1
F22A F 0.4852(10) 0.9547(12) 0.748(3) 0.165(18) Uani 0.49(3) 1 d D . P B 2
F23A F 0.350(2) 0.9705(15) 0.6870(7) 0.108(8) Uani 0.49(3) 1 d D . P B 2
F24A F 0.381(2) 1.0235(10) 0.7955(9) 0.101(8) Uani 0.49(3) 1 d D . P B 2
C33 C 0.4620(5) 0.6551(4) 0.7389(3) 0.0384(13) Uani 1 1 d . . . . .
C34 C 0.5412(5) 0.6446(4) 0.7898(3) 0.0420(14) Uani 1 1 d . . . . .
H34 H 0.526168 0.621352 0.835519 0.050 Uiso 1 1 calc R U . . .
C35 C 0.6414(5) 0.6666(4) 0.7765(4) 0.0468(15) Uani 1 1 d . . . . .
C36 C 0.6670(5) 0.6999(4) 0.7112(4) 0.0428(14) Uani 1 1 d . . . . .
H36 H 0.735500 0.715033 0.702264 0.051 Uiso 1 1 calc R U . . .
C37 C 0.5905(5) 0.7110(4) 0.6584(3) 0.0417(13) Uani 1 1 d . . . . .
C38 C 0.4904(5) 0.6876(4) 0.6719(3) 0.0410(13) Uani 1 1 d . . . . .
H38 H 0.439414 0.693865 0.634155 0.049 Uiso 1 1 calc R U . . .
C39 C 0.7207(5) 0.6519(5) 0.8348(4) 0.0543(17) Uani 1 1 d . . . . .
F25 F 0.7027(4) 0.6825(4) 0.9034(3) 0.0839(16) Uani 1 1 d . . . . .
F26 F 0.7253(4) 0.5722(3) 0.8398(3) 0.0825(17) Uani 1 1 d . . . . .
F27 F 0.8121(3) 0.6872(3) 0.8229(3) 0.0620(11) Uani 1 1 d . . . . .
C40 C 0.6137(5) 0.7533(4) 0.5893(4) 0.0497(15) Uani 1 1 d . . . . .
F28 F 0.7056(4) 0.7477(3) 0.5693(3) 0.0685(12) Uani 1 1 d . . . . .
F29 F 0.6071(5) 0.8329(3) 0.5962(3) 0.0773(15) Uani 1 1 d . . . . .
F30 F 0.5516(4) 0.7220(4) 0.5295(2) 0.0767(15) Uani 1 1 d . . . . .
C41 C 0.2779(4) 0.6042(4) 0.6771(3) 0.0378(12) Uani 1 1 d . . . . .
C42 C 0.3001(5) 0.5341(4) 0.6370(3) 0.0410(13) Uani 1 1 d . . . . .
H42 H 0.350794 0.505754 0.658024 0.049 Uiso 1 1 calc R U . . .
C43 C 0.2516(5) 0.5049(4) 0.5684(3) 0.0409(13) Uani 1 1 d . . . . .
C45 C 0.1554(5) 0.6146(4) 0.5728(4) 0.0449(14) Uani 1 1 d . . . . .
C46 C 0.2047(5) 0.6437(4) 0.6425(4) 0.0424(14) Uani 1 1 d . . . . .
H46 H 0.187487 0.691822 0.666813 0.051 Uiso 1 1 calc R U . . .
C47 C 0.2789(10) 0.4325(7) 0.5278(6) 0.0899(9) Uani 1 1 d . . . . .
F31 F 0.3259(5) 0.3844(3) 0.5695(3) 0.0899(9) Uani 1 1 d . . . . .
F32 F 0.1986(5) 0.3778(3) 0.4987(3) 0.0899(9) Uani 1 1 d . . . . .
F33 F 0.3351(5) 0.4482(3) 0.4734(3) 0.0899(9) Uani 1 1 d . . . . .
C48 C 0.0810(6) 0.6622(4) 0.5356(4) 0.0529(17) Uani 1 1 d . . . . .
F34 F 0.0099(3) 0.6159(3) 0.4915(2) 0.0613(11) Uani 1 1 d . . . . .
F35 F 0.1249(4) 0.7175(4) 0.4932(4) 0.101(2) Uani 1 1 d . . . . .
F36 F 0.0322(4) 0.7021(3) 0.5856(3) 0.0787(16) Uani 1 1 d . . . . .
C49 C 0.3285(5) 0.5773(4) 0.8234(3) 0.0401(13) Uani 1 1 d . . . . .
C50 C 0.3597(5) 0.6074(4) 0.8975(3) 0.0398(13) Uani 1 1 d . . . . .
H50 H 0.380394 0.664590 0.907615 0.048 Uiso 1 1 calc R U . . .
C51 C 0.3615(5) 0.5567(4) 0.9565(3) 0.0443(14) Uani 1 1 d . . . . .
C52 C 0.3309(5) 0.4726(4) 0.9447(4) 0.0446(14) Uani 1 1 d . . . . .
H52 H 0.332210 0.437649 0.984844 0.053 Uiso 1 1 calc R U . . .
C53 C 0.2989(5) 0.4422(4) 0.8733(4) 0.0447(14) Uani 1 1 d . . . . .
C54 C 0.2971(5) 0.4936(4) 0.8140(3) 0.0424(13) Uani 1 1 d . . . . .
H54 H 0.273333 0.470095 0.765353 0.051 Uiso 1 1 calc R U . . .
C55 C 0.3954(6) 0.5912(5) 1.0342(4) 0.0559(18) Uani 1 1 d . . . . .
F37 F 0.3196(5) 0.6017(5) 1.0742(3) 0.128(3) Uani 1 1 d . . . . .
F38 F 0.4413(5) 0.5406(4) 1.0751(3) 0.0896(18) Uani 1 1 d . . . . .
F39 F 0.4561(9) 0.6573(5) 1.0376(3) 0.197(6) Uani 1 1 d . . . . .
C56 C 0.2624(7) 0.3516(5) 0.8590(4) 0.0599(19) Uani 1 1 d . . . . .
F40 F 0.3049(6) 0.3188(3) 0.8031(4) 0.107(2) Uani 1 1 d . . . . .
F41 F 0.1627(4) 0.3378(3) 0.8399(3) 0.0850(16) Uani 1 1 d . . . . .
F42 F 0.2787(5) 0.3088(3) 0.9165(3) 0.0911(18) Uani 1 1 d . . . . .
C57 C 0.4679(4) 0.0178(3) 1.0138(3) 0.0275(10) Uani 1 1 d D . . . .
H57 H 0.424178 -0.007234 1.047660 0.033 Uiso 1 1 calc R U . . .
C58 C 0.4628(5) 0.1018(3) 0.9910(3) 0.0382(12) Uani 1 1 d D . . . .
C59 C 0.4944(5) 0.1597(4) 1.0615(3) 0.0459(15) Uani 1 1 d . . . . .
H59A H 0.566200 0.160791 1.075328 0.069 Uiso 1 1 calc R U . . .
H59B H 0.455716 0.140149 1.102703 0.069 Uiso 1 1 calc R U . . .
H59C H 0.481295 0.215087 1.051377 0.069 Uiso 1 1 calc R U . . .
C60 C 0.3553(5) 0.1050(4) 0.9611(4) 0.0471(15) Uani 1 1 d . . . . .
H60A H 0.348294 0.161072 0.948763 0.071 Uiso 1 1 calc R U . . .
H60B H 0.309637 0.088301 0.999292 0.071 Uiso 1 1 calc R U . . .
H60C H 0.338507 0.067776 0.916054 0.071 Uiso 1 1 calc R U . . .
C61 C 0.5330(5) 0.1243(4) 0.9324(3) 0.0361(12) Uani 1 1 d . . . . .
N1 N 0.5851(4) 0.1439(3) 0.8883(3) 0.0444(12) Uani 1 1 d . . . . .
C67 C 0.0064(5) 0.5399(4) 0.9792(4) 0.0516(16) Uani 1 1 d . . . . .
C68 C 0.0694(6) 0.5289(5) 0.9105(4) 0.0561(18) Uani 1 1 d . . . . .
H68A H 0.074036 0.578596 0.882918 0.084 Uiso 1 1 calc R U . . .
H68B H 0.036506 0.481959 0.877491 0.084 Uiso 1 1 calc R U . . .
H68C H 0.136988 0.519311 0.928010 0.084 Uiso 1 1 calc R U . . .
C69 C -0.0938(6) 0.5703(4) 0.9590(5) 0.0573(19) Uani 1 1 d . . . . .
H69A H -0.126223 0.581738 1.004813 0.086 Uiso 1 1 calc R U . . .
H69B H -0.137739 0.528161 0.926617 0.086 Uiso 1 1 calc R U . . .
H69C H -0.081551 0.620593 0.932553 0.086 Uiso 1 1 calc R U . . .
C70 C 0.0661(5) 0.6054(4) 1.0345(4) 0.0500(16) Uani 1 1 d . . . . .
N3 N 0.1101(5) 0.6552(4) 1.0741(3) 0.0520(14) Uani 1 1 d . . . . .
C62 C 1.0132(5) 0.9690(4) 0.5104(3) 0.0394(13) Uani 1 1 d . . . . .
H62 H 1.048911 0.935681 0.480358 0.047 Uiso 1 1 calc R U . . .
C63 C 0.9862(6) 0.9481(4) 0.5865(4) 0.0500(16) Uani 1 1 d . . . . .
C65 C 1.0828(7) 0.9351(6) 0.6309(5) 0.074(3) Uani 1 1 d . . . . .
H65A H 1.109679 0.888674 0.607208 0.111 Uiso 1 1 calc R U . . .
H65B H 1.068624 0.923623 0.682268 0.111 Uiso 1 1 calc R U . . .
H65C H 1.132356 0.984660 0.631608 0.111 Uiso 1 1 calc R U . . .
C64 C 0.9084(7) 0.8709(5) 0.5767(5) 0.067(2) Uani 1 1 d . . . . .
H64A H 0.848025 0.882499 0.547899 0.101 Uiso 1 1 calc R U . . .
H64B H 0.890858 0.853643 0.625912 0.101 Uiso 1 1 calc R U . . .
H64C H 0.936353 0.827051 0.549825 0.101 Uiso 1 1 calc R U . . .
C66 C 0.9434(6) 1.0148(5) 0.6268(4) 0.0501(16) Uani 1 1 d . . . . .
N2 N 0.9079(5) 1.0623(4) 0.6610(3) 0.0599(16) Uani 1 1 d . . . . .
Cl1 Cl 0.32870(16) 0.65712(12) 0.41143(11) 0.0607(5) Uani 1 1 d . . . . .
C71 C 0.4336(6) 0.6044(5) 0.4026(4) 0.0588(18) Uani 1 1 d . . . . .
H71A H 0.493627 0.644415 0.395720 0.071 Uiso 1 1 calc R U . . .
H71B H 0.447087 0.577308 0.449232 0.071 Uiso 1 1 calc R U . . .
C72 C 0.4164(7) 0.5415(5) 0.3379(4) 0.0596(19) Uani 1 1 d . . . . .
H72A H 0.350590 0.507071 0.340075 0.071 Uiso 1 1 calc R U . . .
H72B H 0.469220 0.505485 0.341141 0.071 Uiso 1 1 calc R U . . .
Cl2 Cl 0.41869(18) 0.58932(14) 0.25023(12) 0.0696(5) Uani 1 1 d . . . . .
C44 C 0.1779(5) 0.5454(4) 0.5352(3) 0.0441(14) Uani 1 1 d . . . . .
H44 H 0.144191 0.525820 0.487909 0.053 Uiso 1 1 calc R U . . .

loop_
_atom_site_aniso_label
_atom_site_aniso_U_11
_atom_site_aniso_U_22
_atom_site_aniso_U_33
_atom_site_aniso_U_23
_atom_site_aniso_U_13
_atom_site_aniso_U_12
Te1 0.0318(2) 0.0386(2) 0.03273(19) 0.00002(13) 0.00389(13) 0.00831(14)
C1 0.032(3) 0.049(3) 0.033(3) 0.001(2) 0.000(2) 0.008(3)
C2 0.033(3) 0.054(4) 0.034(3) 0.005(2) 0.001(2) 0.009(3)
C3 0.033(3) 0.071(4) 0.035(3) 0.005(3) 0.004(2) 0.010(3)
C4 0.038(4) 0.067(4) 0.037(3) 0.012(3) 0.006(3) -0.007(3)
C5 0.045(4) 0.054(4) 0.035(3) 0.005(3) 0.001(3) -0.002(3)
C6 0.037(3) 0.051(3) 0.036(3) 0.004(3) 0.003(2) 0.003(3)
C7 0.046(4) 0.086(5) 0.051(4) 0.021(4) 0.011(3) 0.017(4)
F1 0.102(4) 0.174(6) 0.045(2) 0.000(3) 0.015(3) 0.089(4)
F2 0.044(2) 0.083(3) 0.067(3) 0.016(2) 0.011(2) 0.025(2)
F3 0.042(3) 0.130(5) 0.128(5) 0.048(4) 0.040(3) 0.026(3)
C8 0.069(5) 0.055(4) 0.049(4) 0.004(3) 0.017(4) -0.010(4)
F4 0.103(4) 0.058(2) 0.063(2) 0.0105(17) 0.000(2) -0.002(3)
F5 0.103(4) 0.058(2) 0.063(2) 0.0105(17) 0.000(2) -0.002(3)
F6 0.103(4) 0.058(2) 0.063(2) 0.0105(17) 0.000(2) -0.002(3)
F4A 0.103(4) 0.058(2) 0.063(2) 0.0105(17) 0.000(2) -0.002(3)
F5A 0.103(4) 0.058(2) 0.063(2) 0.0105(17) 0.000(2) -0.002(3)
F6A 0.103(4) 0.058(2) 0.063(2) 0.0105(17) 0.000(2) -0.002(3)
C9 0.033(3) 0.045(3) 0.032(3) 0.005(2) 0.007(2) 0.008(2)
C10 0.037(3) 0.041(3) 0.038(3) 0.000(2) -0.003(2) 0.006(2)
C11 0.042(4) 0.051(4) 0.042(3) 0.010(3) 0.002(3) 0.012(3)
C12 0.047(4) 0.048(3) 0.050(3) 0.010(3) 0.008(3) 0.021(3)
C13 0.041(3) 0.043(3) 0.042(3) 0.004(2) 0.009(3) 0.010(3)
C14 0.035(3) 0.041(3) 0.036(3) 0.003(2) 0.006(2) 0.009(2)
C15 0.037(4) 0.057(4) 0.072(5) 0.017(4) -0.008(3) 0.006(3)
F7 0.077(5) 0.105(5) 0.281(12) -0.017(6) -0.095(6) 0.020(4)
F8 0.039(3) 0.443(19) 0.093(5) 0.033(8) -0.006(3) 0.022(6)
F9 0.076(4) 0.151(6) 0.181(7) 0.102(6) -0.068(5) -0.022(4)
C16 0.052(4) 0.041(3) 0.057(4) -0.003(3) 0.004(3) 0.015(3)
F10 0.098(4) 0.056(3) 0.096(4) -0.023(2) 0.051(3) -0.002(3)
F11 0.133(5) 0.050(3) 0.072(3) 0.009(2) 0.025(3) -0.007(3)
F12 0.072(4) 0.048(3) 0.193(7) -0.016(3) -0.045(4) 0.009(2)
C17 0.034(3) 0.036(3) 0.033(3) 0.002(2) 0.003(2) 0.006(2)
C18 0.033(3) 0.045(3) 0.036(3) 0.000(2) 0.003(2) 0.013(2)
C19 0.041(3) 0.044(3) 0.039(3) -0.004(2) 0.004(2) 0.011(3)
C20 0.042(4) 0.047(3) 0.041(3) -0.001(3) -0.003(3) 0.008(3)
C21 0.037(3) 0.038(3) 0.045(3) 0.005(2) -0.005(3) 0.008(2)
C22 0.036(3) 0.035(3) 0.036(3) 0.005(2) 0.004(2) 0.011(2)
C23 0.048(4) 0.079(5) 0.045(4) -0.021(3) 0.001(3) 0.012(4)
F13 0.083(4) 0.104(4) 0.073(3) -0.037(3) 0.045(3) -0.018(3)
F14 0.137(6) 0.077(3) 0.085(4) -0.017(3) 0.032(4) 0.044(4)
F15 0.082(4) 0.144(5) 0.044(2) -0.030(3) -0.004(2) 0.030(3)
C24 0.035(3) 0.062(4) 0.053(4) 0.009(3) 0.002(3) 0.014(3)
F16 0.038(2) 0.111(4) 0.067(3) 0.009(3) 0.012(2) 0.024(2)
F17 0.052(3) 0.130(5) 0.226(8) 0.126(6) 0.038(4) 0.044(3)
F18 0.039(3) 0.156(6) 0.120(5) -0.069(4) -0.014(3) 0.009(3)
B1 0.035(4) 0.042(3) 0.037(3) 0.001(3) -0.003(3) 0.009(3)
C25 0.040(3) 0.049(3) 0.037(3) 0.000(3) -0.006(2) 0.009(3)
C26 0.047(4) 0.051(4) 0.061(4) 0.006(3) 0.005(3) 0.019(3)
C27 0.052(4) 0.065(5) 0.060(4) 0.004(3) 0.007(3) 0.024(4)
C28 0.059(5) 0.044(4) 0.054(4) 0.001(3) -0.002(3) 0.021(3)
C29 0.058(4) 0.043(3) 0.045(3) 0.005(3) -0.006(3) 0.010(3)
C30 0.052(4) 0.051(4) 0.035(3) -0.002(3) -0.006(3) 0.014(3)
C31 0.104(8) 0.069(6) 0.117(8) 0.021(6) 0.064(7) 0.047(6)
F19 0.152(7) 0.109(5) 0.272(11) 0.072(6) 0.158(8) 0.074(5)
F20 0.161(9) 0.255(13) 0.309(15) 0.157(12) 0.144(10) 0.160(10)
F21 0.195(12) 0.331(17) 0.200(11) -0.155(12) 0.135(10) -0.082(11)
C32 0.083(6) 0.049(4) 0.064(5) 0.004(3) 0.001(4) 0.018(4)
F22 0.15(2) 0.062(7) 0.054(7) -0.004(5) 0.042(9) -0.026(11)
F23 0.098(13) 0.065(8) 0.089(10) 0.016(7) -0.016(7) -0.037(8)
F24 0.165(18) 0.042(8) 0.102(15) 0.014(8) 0.043(12) 0.031(9)
F22A 0.065(10) 0.099(13) 0.35(5) 0.10(2) 0.067(19) 0.030(9)
F23A 0.135(19) 0.114(15) 0.056(7) 0.013(7) 0.010(9) -0.049(13)
F24A 0.18(2) 0.052(7) 0.054(8) -0.020(6) 0.025(10) -0.020(11)
C33 0.040(3) 0.035(3) 0.040(3) 0.002(2) 0.000(2) 0.010(2)
C34 0.038(3) 0.045(3) 0.042(3) 0.003(3) -0.007(3) 0.008(3)
C35 0.042(4) 0.044(3) 0.053(4) 0.001(3) -0.010(3) 0.008(3)
C36 0.037(3) 0.042(3) 0.049(3) -0.001(3) 0.000(3) 0.006(3)
C37 0.041(3) 0.040(3) 0.043(3) 0.000(2) 0.001(3) 0.007(3)
C38 0.037(3) 0.045(3) 0.040(3) 0.004(2) -0.002(2) 0.007(3)
C39 0.035(4) 0.067(4) 0.058(4) 0.018(3) -0.009(3) -0.003(3)
F25 0.054(3) 0.141(5) 0.052(3) 0.013(3) -0.017(2) 0.005(3)
F26 0.053(3) 0.060(3) 0.129(5) 0.038(3) -0.036(3) -0.004(2)
F27 0.039(2) 0.061(2) 0.083(3) 0.018(2) -0.013(2) -0.0002(19)
C40 0.041(4) 0.055(4) 0.052(4) 0.001(3) 0.003(3) 0.006(3)
F28 0.057(3) 0.084(3) 0.068(3) 0.018(2) 0.019(2) 0.008(2)
F29 0.119(5) 0.057(3) 0.061(3) 0.016(2) 0.016(3) 0.023(3)
F30 0.067(3) 0.115(4) 0.039(2) 0.008(2) -0.004(2) -0.013(3)
C41 0.029(3) 0.043(3) 0.041(3) 0.006(2) -0.001(2) 0.005(2)
C42 0.033(3) 0.050(3) 0.040(3) 0.003(3) -0.002(2) 0.010(3)
C43 0.036(3) 0.047(3) 0.039(3) 0.005(2) 0.003(2) 0.004(3)
C45 0.034(3) 0.051(4) 0.048(3) 0.015(3) -0.005(3) 0.002(3)
C46 0.039(3) 0.046(3) 0.045(3) 0.007(3) 0.001(3) 0.013(3)
C47 0.116(3) 0.0722(19) 0.087(2) -0.0050(15) 0.0261(18) 0.0286(17)
F31 0.116(3) 0.0722(19) 0.087(2) -0.0050(15) 0.0261(18) 0.0286(17)
F32 0.116(3) 0.0722(19) 0.087(2) -0.0050(15) 0.0261(18) 0.0286(17)
F33 0.116(3) 0.0722(19) 0.087(2) -0.0050(15) 0.0261(18) 0.0286(17)
C48 0.051(4) 0.047(4) 0.058(4) 0.008(3) -0.011(3) 0.007(3)
F34 0.051(3) 0.075(3) 0.056(2) 0.008(2) -0.0191(19) 0.015(2)
F35 0.068(3) 0.095(4) 0.140(5) 0.076(4) -0.022(3) -0.001(3)
F36 0.083(4) 0.072(3) 0.083(3) -0.012(2) -0.033(3) 0.045(3)
C49 0.035(3) 0.044(3) 0.041(3) -0.003(2) -0.001(2) 0.010(3)
C50 0.037(3) 0.041(3) 0.040(3) -0.001(2) -0.001(2) 0.007(3)
C51 0.039(3) 0.055(4) 0.040(3) -0.001(3) 0.002(3) 0.010(3)
C52 0.040(4) 0.047(3) 0.046(3) 0.005(3) -0.002(3) 0.007(3)
C53 0.046(4) 0.042(3) 0.047(3) 0.002(3) 0.002(3) 0.011(3)
C54 0.037(3) 0.047(3) 0.042(3) -0.006(3) 0.002(3) 0.006(3)
C55 0.064(5) 0.055(4) 0.046(4) -0.002(3) -0.007(3) 0.007(4)
F37 0.083(4) 0.230(8) 0.073(3) -0.077(4) -0.023(3) 0.082(5)
F38 0.092(4) 0.125(5) 0.058(3) -0.009(3) -0.014(3) 0.054(4)
F39 0.341(14) 0.132(6) 0.056(3) 0.022(4) -0.062(5) -0.148(8)
C56 0.078(6) 0.048(4) 0.051(4) -0.005(3) 0.002(4) 0.005(4)
F40 0.154(6) 0.056(3) 0.110(5) -0.024(3) 0.054(4) 0.005(3)
F41 0.081(4) 0.062(3) 0.102(4) 0.000(3) -0.013(3) -0.008(3)
F42 0.130(5) 0.050(3) 0.088(4) 0.016(2) -0.017(3) 0.006(3)
C57 0.023(2) 0.035(3) 0.024(2) 0.0031(19) 0.0048(18) 0.0019(19)
C58 0.034(3) 0.048(3) 0.034(3) 0.003(2) 0.006(2) 0.007(3)
C59 0.053(4) 0.045(3) 0.039(3) -0.001(3) 0.003(3) 0.006(3)
C60 0.034(3) 0.054(4) 0.053(4) 0.001(3) 0.000(3) 0.010(3)
C61 0.038(3) 0.037(3) 0.033(3) 0.004(2) 0.002(2) 0.003(2)
N1 0.049(3) 0.046(3) 0.042(3) 0.009(2) 0.010(2) 0.013(2)
C67 0.046(4) 0.056(4) 0.053(4) -0.001(3) -0.007(3) 0.016(3)
C68 0.056(5) 0.070(5) 0.041(3) 0.006(3) 0.005(3) 0.002(4)
C69 0.046(4) 0.051(4) 0.073(5) 0.008(3) -0.016(4) 0.012(3)
C70 0.045(4) 0.053(4) 0.052(4) -0.004(3) -0.008(3) 0.016(3)
N3 0.052(4) 0.053(3) 0.049(3) -0.004(3) -0.004(3) 0.010(3)
C62 0.039(3) 0.048(3) 0.036(3) 0.002(2) 0.014(2) 0.017(3)
C63 0.058(4) 0.052(4) 0.046(3) 0.003(3) 0.014(3) 0.024(3)
C65 0.072(6) 0.104(7) 0.057(5) 0.014(4) 0.014(4) 0.045(5)
C64 0.094(7) 0.048(4) 0.063(5) 0.002(3) 0.029(4) 0.009(4)
C66 0.049(4) 0.062(4) 0.043(3) 0.005(3) 0.010(3) 0.016(3)
N2 0.068(4) 0.064(4) 0.053(3) -0.002(3) 0.025(3) 0.020(3)
Cl1 0.0642(12) 0.0638(11) 0.0555(10) 0.0102(8) 0.0082(8) 0.0101(9)
C71 0.048(4) 0.067(5) 0.061(4) 0.012(4) -0.003(3) 0.006(4)
C72 0.060(5) 0.056(4) 0.063(4) 0.006(3) -0.001(4) 0.013(4)
Cl2 0.0774(15) 0.0726(13) 0.0588(11) 0.0003(9) 0.0166(10) 0.0072(11)
C44 0.045(4) 0.049(3) 0.038(3) 0.008(3) -0.003(3) 0.005(3)

loop_
_atom_type_symbol
_atom_type_description
_atom_type_scat_dispersion_real
_atom_type_scat_dispersion_imag
_atom_type_scat_source
C C 0.0033 0.0016 'International Tables Vol C Tables 4.2.6.8 and 6.1.1.4'
H H 0.0000 0.0000 'International Tables Vol C Tables 4.2.6.8 and 6.1.1.4'
B B 0.0013 0.0007 'International Tables Vol C Tables 4.2.6.8 and 6.1.1.4'
F F 0.0171 0.0103 'International Tables Vol C Tables 4.2.6.8 and 6.1.1.4'
N N 0.0061 0.0033 'International Tables Vol C Tables 4.2.6.8 and 6.1.1.4'
Te Te -0.5308 1.6751 'International Tables Vol C Tables 4.2.6.8 and 6.1.1.4'
Cl Cl 0.1484 0.1585 'International Tables Vol C Tables 4.2.6.8 and 6.1.1.4'

loop_
_geom_angle_atom_site_label_1
_geom_angle_atom_site_label_2
_geom_angle_atom_site_label_3
_geom_angle
_geom_angle_site_symmetry_1
_geom_angle_site_symmetry_3
_geom_angle_publ_flag
C17 Te1 C9 97.0(2) . . ?
C17 Te1 C1 97.8(2) . . ?
C9 Te1 C1 95.1(2) . . ?
C6 C1 C2 120.8(6) . . ?
C6 C1 Te1 116.2(4) . . ?
C2 C1 Te1 122.9(5) . . ?
C1 C2 C3 118.3(6) . . ?
C1 C2 H2 120.8 . . ?
C3 C2 H2 120.8 . . ?
C4 C3 C2 121.7(6) . . ?
C4 C3 C7 120.0(7) . . ?
C2 C3 C7 118.4(7) . . ?
C3 C4 C5 119.0(6) . . ?
C3 C4 H4 120.5 . . ?
C5 C4 H4 120.5 . . ?
C6 C5 C4 120.1(6) . . ?
C6 C5 C8 121.4(6) . . ?
C4 C5 C8 118.5(6) . . ?
C1 C6 C5 120.1(6) . . ?
C1 C6 H6 120.0 . . ?
C5 C6 H6 120.0 . . ?
F1 C7 F2 105.5(7) . . ?
F1 C7 F3 109.0(7) . . ?
F2 C7 F3 106.6(6) . . ?
F1 C7 C3 112.4(6) . . ?
F2 C7 C3 112.3(6) . . ?
F3 C7 C3 110.7(7) . . ?
F6 C8 F5 118.4(10) . . ?
F4A C8 F6A 107.0(8) . . ?
F4A C8 F5A 103.2(8) . . ?
F6A C8 F5A 99.8(9) . . ?
F6 C8 F4 104.8(8) . . ?
F5 C8 F4 102.7(8) . . ?
F4A C8 C5 121.0(8) . . ?
F6 C8 C5 112.7(10) . . ?
F5 C8 C5 111.2(7) . . ?
F6A C8 C5 111.8(9) . . ?
F5A C8 C5 111.6(7) . . ?
F4 C8 C5 105.4(7) . . ?
C10 C9 C14 121.8(5) . . ?
C10 C9 Te1 119.0(4) . . ?
C14 C9 Te1 119.2(4) . . ?
C9 C10 C11 118.0(6) . . ?
C9 C10 H10 121.0 . . ?
C11 C10 H10 121.0 . . ?
C12 C11 C10 121.8(6) . . ?
C12 C11 C15 119.0(6) . . ?
C10 C11 C15 119.2(6) . . ?
C11 C12 C13 119.1(6) . . ?
C11 C12 H12 120.5 . . ?
C13 C12 H12 120.5 . . ?
C12 C13 C14 120.7(6) . . ?
C12 C13 C16 119.5(6) . . ?
C14 C13 C16 119.8(6) . . ?
C9 C14 C13 118.6(6) . . ?
C9 C14 H14 120.7 . . ?
C13 C14 H14 120.7 . . ?
F8 C15 F9 107.7(9) . . ?
F8 C15 F7 101.8(10) . . ?
F9 C15 F7 104.1(8) . . ?
F8 C15 C11 113.4(7) . . ?
F9 C15 C11 114.8(7) . . ?
F7 C15 C11 113.9(6) . . ?
F12 C16 F11 106.0(7) . . ?
F12 C16 F10 110.3(7) . . ?
F11 C16 F10 103.8(6) . . ?
F12 C16 C13 114.1(6) . . ?
F11 C16 C13 111.8(6) . . ?
F10 C16 C13 110.3(6) . . ?
C22 C17 C18 121.5(5) . . ?
C22 C17 Te1 116.3(4) . . ?
C18 C17 Te1 121.9(4) . . ?
C19 C18 C17 117.9(5) . . ?
C19 C18 H18 121.1 . . ?
C17 C18 H18 121.1 . . ?
C20 C19 C18 122.0(6) . . ?
C20 C19 C23 119.9(6) . . ?
C18 C19 C23 118.1(6) . . ?
C19 C20 C21 119.1(6) . . ?
C19 C20 H20 120.4 . . ?
C21 C20 H20 120.4 . . ?
C20 C21 C22 120.9(6) . . ?
C20 C21 C24 119.7(6) . . ?
C22 C21 C24 119.3(6) . . ?
C17 C22 C21 118.5(5) . . ?
C17 C22 H22 120.7 . . ?
C21 C22 H22 120.7 . . ?
F13 C23 F15 112.2(7) . . ?
F13 C23 F14 106.3(7) . . ?
F15 C23 F14 103.2(7) . . ?
F13 C23 C19 112.8(6) . . ?
F15 C23 C19 111.8(6) . . ?
F14 C23 C19 109.9(6) . . ?
F18 C24 F17 109.4(7) . . ?
F18 C24 F16 106.2(7) . . ?
F17 C24 F16 104.3(7) . . ?
F18 C24 C21 113.1(6) . . ?
F17 C24 C21 110.8(6) . . ?
F16 C24 C21 112.6(5) . . ?
C33 B1 C49 109.6(5) . . ?
C33 B1 C41 107.7(5) . . ?
C49 B1 C41 113.3(5) . . ?
C33 B1 C25 108.0(5) . . ?
C49 B1 C25 109.6(5) . . ?
C41 B1 C25 108.5(5) . . ?
C26 C25 C30 115.0(6) . . ?
C26 C25 B1 121.7(6) . . ?
C30 C25 B1 123.3(6) . . ?
C27 C26 C25 122.6(7) . . ?
C27 C26 H26 118.7 . . ?
C25 C26 H26 118.7 . . ?
C26 C27 C28 120.9(7) . . ?
C26 C27 C31 120.0(8) . . ?
C28 C27 C31 119.1(7) . . ?
C29 C28 C27 118.7(6) . . ?
C29 C28 H28 120.7 . . ?
C27 C28 H28 120.7 . . ?
C28 C29 C30 119.7(7) . . ?
C28 C29 C32 121.1(6) . . ?
C30 C29 C32 119.2(7) . . ?
C29 C30 C25 123.2(7) . . ?
C29 C30 H30 118.4 . . ?
C25 C30 H30 118.4 . . ?
F20 C31 F21 99.6(12) . . ?
F20 C31 F19 107.7(13) . . ?
F21 C31 F19 105.3(12) . . ?
F20 C31 C27 114.0(10) . . ?
F21 C31 C27 112.1(11) . . ?
F19 C31 C27 116.4(7) . . ?
F22 C32 F23 108.1(11) . . ?
F22 C32 F24 108.8(11) . . ?
F23 C32 F24 104.6(11) . . ?
F24A C32 F23A 102.7(11) . . ?
F24A C32 F22A 105.6(12) . . ?
F23A C32 F22A 101.6(12) . . ?
F22 C32 C29 116.1(9) . . ?
F24A C32 C29 118.2(11) . . ?
F23 C32 C29 109.3(8) . . ?
F24 C32 C29 109.3(10) . . ?
F23A C32 C29 109.4(10) . . ?
F22A C32 C29 117.1(9) . . ?
C34 C33 C38 115.1(6) . . ?
C34 C33 B1 124.4(6) . . ?
C38 C33 B1 120.3(5) . . ?
C33 C34 C35 122.8(6) . . ?
C33 C34 H34 118.6 . . ?
C35 C34 H34 118.6 . . ?
C36 C35 C34 120.8(6) . . ?
C36 C35 C39 120.7(6) . . ?
C34 C35 C39 118.4(6) . . ?
C35 C36 C37 118.4(6) . . ?
C35 C36 H36 120.8 . . ?
C37 C36 H36 120.8 . . ?
C36 C37 C38 120.2(6) . . ?
C36 C37 C40 120.7(6) . . ?
C38 C37 C40 119.0(6) . . ?
C37 C38 C33 122.6(6) . . ?
C37 C38 H38 118.7 . . ?
C33 C38 H38 118.7 . . ?
F27 C39 F26 107.0(6) . . ?
F27 C39 F25 105.7(6) . . ?
F26 C39 F25 106.9(6) . . ?
F27 C39 C35 113.6(6) . . ?
F26 C39 C35 112.1(6) . . ?
F25 C39 C35 111.2(6) . . ?
F29 C40 F28 106.1(6) . . ?
F29 C40 F30 106.5(6) . . ?
F28 C40 F30 105.2(6) . . ?
F29 C40 C37 112.8(6) . . ?
F28 C40 C37 113.1(6) . . ?
F30 C40 C37 112.6(6) . . ?
C46 C41 C42 115.6(5) . . ?
C46 C41 B1 123.7(5) . . ?
C42 C41 B1 120.5(5) . . ?
C43 C42 C41 122.8(6) . . ?
C43 C42 H42 118.6 . . ?
C41 C42 H42 118.6 . . ?
C42 C43 C44 120.3(6) . . ?
C42 C43 C47 120.9(7) . . ?
C44 C43 C47 118.7(7) . . ?
C44 C45 C46 121.2(6) . . ?
C44 C45 C48 118.8(6) . . ?
C46 C45 C48 119.8(6) . . ?
C41 C46 C45 121.9(6) . . ?
C41 C46 H46 119.0 . . ?
C45 C46 H46 119.0 . . ?
F33 C47 F31 105.3(9) . . ?
F33 C47 F32 106.6(9) . . ?
F31 C47 F32 99.7(8) . . ?
F33 C47 C43 115.0(9) . . ?
F31 C47 C43 114.9(9) . . ?
F32 C47 C43 113.8(9) . . ?
F34 C48 F35 106.1(6) . . ?
F34 C48 F36 105.4(6) . . ?
F35 C48 F36 107.5(6) . . ?
F34 C48 C45 113.4(6) . . ?
F35 C48 C45 111.8(6) . . ?
F36 C48 C45 112.2(6) . . ?
C54 C49 C50 114.9(6) . . ?
C54 C49 B1 125.7(5) . . ?
C50 C49 B1 119.0(5) . . ?
C51 C50 C49 122.6(6) . . ?
C51 C50 H50 118.7 . . ?
C49 C50 H50 118.7 . . ?
C50 C51 C52 120.9(6) . . ?
C50 C51 C55 120.7(6) . . ?
C52 C51 C55 118.4(6) . . ?
C53 C52 C51 117.5(6) . . ?
C53 C52 H52 121.2 . . ?
C51 C52 H52 121.2 . . ?
C52 C53 C54 121.3(6) . . ?
C52 C53 C56 118.8(6) . . ?
C54 C53 C56 119.8(6) . . ?
C49 C54 C53 122.8(6) . . ?
C49 C54 H54 118.6 . . ?
C53 C54 H54 118.6 . . ?
F39 C55 F37 109.4(9) . . ?
F39 C55 F38 105.5(8) . . ?
F37 C55 F38 101.0(7) . . ?
F39 C55 C51 114.2(7) . . ?
F37 C55 C51 112.2(6) . . ?
F38 C55 C51 113.5(6) . . ?
F42 C56 F40 106.5(7) . . ?
F42 C56 F41 106.7(7) . . ?
F40 C56 F41 106.2(7) . . ?
F42 C56 C53 114.0(6) . . ?
F40 C56 C53 112.1(7) . . ?
F41 C56 C53 110.8(6) . . ?
C57 C57 C58 116.0(6) 2_657 . ?
C57 C57 H57 122.0 2_657 . ?
C58 C57 H57 122.0 . . ?
C57 C58 C61 111.7(5) . . ?
C57 C58 C60 107.5(5) . . ?
C61 C58 C60 110.1(5) . . ?
C57 C58 C59 106.5(5) . . ?
C61 C58 C59 108.9(5) . . ?
C60 C58 C59 112.2(5) . . ?
C58 C59 H59A 109.5 . . ?
C58 C59 H59B 109.5 . . ?
H59A C59 H59B 109.5 . . ?
C58 C59 H59C 109.5 . . ?
H59A C59 H59C 109.5 . . ?
H59B C59 H59C 109.5 . . ?
C58 C60 H60A 109.5 . . ?
C58 C60 H60B 109.5 . . ?
H60A C60 H60B 109.5 . . ?
C58 C60 H60C 109.5 . . ?
H60A C60 H60C 109.5 . . ?
H60B C60 H60C 109.5 . . ?
N1 C61 C58 177.6(6) . . ?
C70 C67 C69 106.0(6) . . ?
C70 C67 C67 106.1(7) . 2_567 ?
C69 C67 C67 112.8(8) . 2_567 ?
C70 C67 C68 108.3(6) . . ?
C69 C67 C68 113.3(6) . . ?
C67 C67 C68 110.0(7) 2_567 . ?
C67 C68 H68A 109.5 . . ?
C67 C68 H68B 109.5 . . ?
H68A C68 H68B 109.5 . . ?
C67 C68 H68C 109.5 . . ?
H68A C68 H68C 109.5 . . ?
H68B C68 H68C 109.5 . . ?
C67 C69 H69A 109.5 . . ?
C67 C69 H69B 109.5 . . ?
H69A C69 H69B 109.5 . . ?
C67 C69 H69C 109.5 . . ?
H69A C69 H69C 109.5 . . ?
H69B C69 H69C 109.5 . . ?
N3 C70 C67 178.4(8) . . ?
C62 C62 C63 115.4(7) 2_776 . ?
C62 C62 H62 122.3 2_776 . ?
C63 C62 H62 122.3 . . ?
C62 C63 C66 112.5(6) . . ?
C62 C63 C65 107.0(6) . . ?
C66 C63 C65 108.2(6) . . ?
C62 C63 C64 107.0(6) . . ?
C66 C63 C64 109.4(6) . . ?
C65 C63 C64 112.8(7) . . ?
C63 C65 H65A 109.5 . . ?
C63 C65 H65B 109.5 . . ?
H65A C65 H65B 109.5 . . ?
C63 C65 H65C 109.5 . . ?
H65A C65 H65C 109.5 . . ?
H65B C65 H65C 109.5 . . ?
C63 C64 H64A 109.5 . . ?
C63 C64 H64B 109.5 . . ?
H64A C64 H64B 109.5 . . ?
C63 C64 H64C 109.5 . . ?
H64A C64 H64C 109.5 . . ?
H64B C64 H64C 109.5 . . ?
N2 C66 C63 175.3(8) . . ?
C72 C71 Cl1 111.8(5) . . ?
C72 C71 H71A 109.3 . . ?
Cl1 C71 H71A 109.3 . . ?
C72 C71 H71B 109.3 . . ?
Cl1 C71 H71B 109.3 . . ?
H71A C71 H71B 107.9 . . ?
C71 C72 Cl2 111.0(6) . . ?
C71 C72 H72A 109.4 . . ?
Cl2 C72 H72A 109.4 . . ?
C71 C72 H72B 109.4 . . ?
Cl2 C72 H72B 109.4 . . ?
H72A C72 H72B 108.0 . . ?
C45 C44 C43 118.1(6) . . ?
C45 C44 H44 121.0 . . ?
C43 C44 H44 121.0 . . ?

loop_
_geom_bond_atom_site_label_1
_geom_bond_atom_site_label_2
_geom_bond_distance
_geom_bond_site_symmetry_2
_geom_bond_publ_flag
Te1 C17 2.119(6) . ?
Te1 C9 2.120(6) . ?
Te1 C1 2.120(6) . ?
C1 C6 1.382(9) . ?
C1 C2 1.386(8) . ?
C2 C3 1.394(9) . ?
C2 H2 0.9500 . ?
C3 C4 1.382(10) . ?
C3 C7 1.492(10) . ?
C4 C5 1.390(10) . ?
C4 H4 0.9500 . ?
C5 C6 1.388(9) . ?
C5 C8 1.484(10) . ?
C6 H6 0.9500 . ?
C7 F1 1.316(9) . ?
C7 F2 1.346(9) . ?
C7 F3 1.354(10) . ?
C8 F4A 1.265(10) . ?
C8 F6 1.266(12) . ?
C8 F5 1.284(11) . ?
C8 F6A 1.378(11) . ?
C8 F5A 1.407(11) . ?
C8 F4 1.416(11) . ?
C9 C10 1.384(8) . ?
C9 C14 1.387(9) . ?
C10 C11 1.388(8) . ?
C10 H10 0.9500 . ?
C11 C12 1.379(10) . ?
C11 C15 1.500(9) . ?
C12 C13 1.384(9) . ?
C12 H12 0.9500 . ?
C13 C14 1.391(8) . ?
C13 C16 1.508(9) . ?
C14 H14 0.9500 . ?
C15 F8 1.249(11) . ?
C15 F9 1.267(9) . ?
C15 F7 1.284(11) . ?
C16 F12 1.287(9) . ?
C16 F11 1.326(9) . ?
C16 F10 1.326(8) . ?
C17 C22 1.390(8) . ?
C17 C18 1.394(8) . ?
C18 C19 1.383(8) . ?
C18 H18 0.9500 . ?
C19 C20 1.378(9) . ?
C19 C23 1.522(9) . ?
C20 C21 1.381(9) . ?
C20 H20 0.9500 . ?
C21 C22 1.392(8) . ?
C21 C24 1.508(9) . ?
C22 H22 0.9500 . ?
C23 F13 1.279(9) . ?
C23 F15 1.301(8) . ?
C23 F14 1.347(10) . ?
C24 F18 1.299(9) . ?
C24 F17 1.301(9) . ?
C24 F16 1.313(8) . ?
B1 C33 1.634(10) . ?
B1 C49 1.643(9) . ?
B1 C41 1.644(9) . ?
B1 C25 1.649(9) . ?
C25 C26 1.397(10) . ?
C25 C30 1.403(10) . ?
C26 C27 1.383(10) . ?
C26 H26 0.9500 . ?
C27 C28 1.386(11) . ?
C27 C31 1.494(12) . ?
C28 C29 1.379(11) . ?
C28 H28 0.9500 . ?
C29 C30 1.397(9) . ?
C29 C32 1.482(11) . ?
C30 H30 0.9500 . ?
C31 F20 1.255(14) . ?
C31 F21 1.256(15) . ?
C31 F19 1.265(12) . ?
C32 F22 1.266(12) . ?
C32 F24A 1.297(13) . ?
C32 F23 1.319(13) . ?
C32 F24 1.355(12) . ?
C32 F23A 1.361(14) . ?
C32 F22A 1.370(13) . ?
C33 C34 1.391(8) . ?
C33 C38 1.403(9) . ?
C34 C35 1.391(10) . ?
C34 H34 0.9500 . ?
C35 C36 1.371(10) . ?
C35 C39 1.496(9) . ?
C36 C37 1.390(9) . ?
C36 H36 0.9500 . ?
C37 C38 1.393(9) . ?
C37 C40 1.491(9) . ?
C38 H38 0.9500 . ?
C39 F27 1.324(8) . ?
C39 F26 1.334(9) . ?
C39 F25 1.356(10) . ?
C40 F29 1.329(8) . ?
C40 F28 1.329(8) . ?
C40 F30 1.342(8) . ?
C41 C46 1.387(8) . ?
C41 C42 1.406(9) . ?
C42 C43 1.379(8) . ?
C42 H42 0.9500 . ?
C43 C44 1.392(9) . ?
C43 C47 1.469(11) . ?
C45 C44 1.374(10) . ?
C45 C46 1.399(9) . ?
C45 C48 1.502(9) . ?
C46 H46 0.9500 . ?
C47 F33 1.294(12) . ?
C47 F31 1.317(12) . ?
C47 F32 1.360(13) . ?
C48 F34 1.320(8) . ?
C48 F35 1.327(9) . ?
C48 F36 1.345(9) . ?
C49 C54 1.383(9) . ?
C49 C50 1.405(8) . ?
C50 C51 1.390(9) . ?
C50 H50 0.9500 . ?
C51 C52 1.391(9) . ?
C51 C55 1.490(9) . ?
C52 C53 1.366(9) . ?
C52 H52 0.9500 . ?
C53 C54 1.401(9) . ?
C53 C56 1.509(10) . ?
C54 H54 0.9500 . ?
C55 F39 1.264(10) . ?
C55 F37 1.316(10) . ?
C55 F38 1.332(9) . ?
C56 F42 1.309(9) . ?
C56 F40 1.317(9) . ?
C56 F41 1.347(10) . ?
C57 C57 1.227(10) 2_657 ?
C57 C58 1.480(6) . ?
C57 H57 0.9500 . ?
C58 C61 1.495(8) . ?
C58 C60 1.518(8) . ?
C58 C59 1.537(8) . ?
C59 H59A 0.9800 . ?
C59 H59B 0.9800 . ?
C59 H59C 0.9800 . ?
C60 H60A 0.9800 . ?
C60 H60B 0.9800 . ?
C60 H60C 0.9800 . ?
C61 N1 1.129(8) . ?
C67 C70 1.522(10) . ?
C67 C69 1.534(9) . ?
C67 C67 1.547(15) 2_567 ?
C67 C68 1.563(10) . ?
C68 H68A 0.9800 . ?
C68 H68B 0.9800 . ?
C68 H68C 0.9800 . ?
C69 H69A 0.9800 . ?
C69 H69B 0.9800 . ?
C69 H69C 0.9800 . ?
C70 N3 1.126(9) . ?
C62 C62 1.201(12) 2_776 ?
C62 C63 1.488(9) . ?
C62 H62 0.9500 . ?
C63 C66 1.488(9) . ?
C63 C65 1.525(11) . ?
C63 C64 1.526(11) . ?
C65 H65A 0.9800 . ?
C65 H65B 0.9800 . ?
C65 H65C 0.9800 . ?
C64 H64A 0.9800 . ?
C64 H64B 0.9800 . ?
C64 H64C 0.9800 . ?
C66 N2 1.145(9) . ?
Cl1 C71 1.774(8) . ?
C71 C72 1.495(11) . ?
C71 H71A 0.9900 . ?
C71 H71B 0.9900 . ?
C72 Cl2 1.802(8) . ?
C72 H72A 0.9900 . ?
C72 H72B 0.9900 . ?
C44 H44 0.9500 . ?

loop_
_geom_torsion_atom_site_label_1
_geom_torsion_atom_site_label_2
_geom_torsion_atom_site_label_3
_geom_torsion_atom_site_label_4
_geom_torsion
_geom_torsion_site_symmetry_1
_geom_torsion_site_symmetry_2
_geom_torsion_site_symmetry_3
_geom_torsion_site_symmetry_4
_geom_torsion_publ_flag
C6 C1 C2 C3 2.2(9) . . . . ?
Te1 C1 C2 C3 -174.7(4) . . . . ?
C1 C2 C3 C4 -1.7(9) . . . . ?
C1 C2 C3 C7 178.4(6) . . . . ?
C2 C3 C4 C5 -0.3(9) . . . . ?
C7 C3 C4 C5 179.6(6) . . . . ?
C3 C4 C5 C6 1.9(9) . . . . ?
C3 C4 C5 C8 -178.4(6) . . . . ?
C2 C1 C6 C5 -0.7(9) . . . . ?
Te1 C1 C6 C5 176.4(4) . . . . ?
C4 C5 C6 C1 -1.4(9) . . . . ?
C8 C5 C6 C1 178.8(6) . . . . ?
C4 C3 C7 F1 -97.1(9) . . . . ?
C2 C3 C7 F1 82.7(8) . . . . ?
C4 C3 C7 F2 144.1(7) . . . . ?
C2 C3 C7 F2 -36.1(9) . . . . ?
C4 C3 C7 F3 25.0(9) . . . . ?
C2 C3 C7 F3 -155.2(6) . . . . ?
C6 C5 C8 F4A 97.1(10) . . . . ?
C4 C5 C8 F4A -82.7(10) . . . . ?
C6 C5 C8 F6 -116.3(10) . . . . ?
C4 C5 C8 F6 63.9(11) . . . . ?
C6 C5 C8 F5 19.4(10) . . . . ?
C4 C5 C8 F5 -160.4(8) . . . . ?
C6 C5 C8 F6A -135.5(8) . . . . ?
C4 C5 C8 F6A 44.7(10) . . . . ?
C6 C5 C8 F5A -24.6(9) . . . . ?
C4 C5 C8 F5A 155.6(7) . . . . ?
C6 C5 C8 F4 129.9(8) . . . . ?
C4 C5 C8 F4 -49.9(9) . . . . ?
C14 C9 C10 C11 0.4(9) . . . . ?
Te1 C9 C10 C11 -178.6(4) . . . . ?
C9 C10 C11 C12 0.5(10) . . . . ?
C9 C10 C11 C15 179.1(6) . . . . ?
C10 C11 C12 C13 -0.6(10) . . . . ?
C15 C11 C12 C13 -179.2(6) . . . . ?
C11 C12 C13 C14 -0.2(10) . . . . ?
C11 C12 C13 C16 179.4(6) . . . . ?
C10 C9 C14 C13 -1.2(9) . . . . ?
Te1 C9 C14 C13 177.8(4) . . . . ?
C12 C13 C14 C9 1.1(9) . . . . ?
C16 C13 C14 C9 -178.6(6) . . . . ?
C12 C11 C15 F8 81.1(11) . . . . ?
C10 C11 C15 F8 -97.6(11) . . . . ?
C12 C11 C15 F9 -43.3(11) . . . . ?
C10 C11 C15 F9 138.0(8) . . . . ?
C12 C11 C15 F7 -163.1(9) . . . . ?
C10 C11 C15 F7 18.2(11) . . . . ?
C12 C13 C16 F12 178.9(7) . . . . ?
C14 C13 C16 F12 -1.4(10) . . . . ?
C12 C13 C16 F11 58.6(9) . . . . ?
C14 C13 C16 F11 -121.7(7) . . . . ?
C12 C13 C16 F10 -56.3(8) . . . . ?
C14 C13 C16 F10 123.4(7) . . . . ?
C22 C17 C18 C19 0.5(9) . . . . ?
Te1 C17 C18 C19 -173.5(5) . . . . ?
C17 C18 C19 C20 0.1(10) . . . . ?
C17 C18 C19 C23 -179.4(6) . . . . ?
C18 C19 C20 C21 -0.9(10) . . . . ?
C23 C19 C20 C21 178.7(7) . . . . ?
C19 C20 C21 C22 1.0(10) . . . . ?
C19 C20 C21 C24 178.3(6) . . . . ?
C18 C17 C22 C21 -0.4(9) . . . . ?
Te1 C17 C22 C21 174.0(4) . . . . ?
C20 C21 C22 C17 -0.4(9) . . . . ?
C24 C21 C22 C17 -177.7(5) . . . . ?
C20 C19 C23 F13 139.7(7) . . . . ?
C18 C19 C23 F13 -40.7(10) . . . . ?
C20 C19 C23 F15 12.1(11) . . . . ?
C18 C19 C23 F15 -168.3(7) . . . . ?
C20 C19 C23 F14 -101.9(8) . . . . ?
C18 C19 C23 F14 77.7(8) . . . . ?
C20 C21 C24 F18 32.1(9) . . . . ?
C22 C21 C24 F18 -150.6(7) . . . . ?
C20 C21 C24 F17 -91.1(9) . . . . ?
C22 C21 C24 F17 86.2(8) . . . . ?
C20 C21 C24 F16 152.5(6) . . . . ?
C22 C21 C24 F16 -30.2(9) . . . . ?
C33 B1 C25 C26 -159.1(6) . . . . ?
C49 B1 C25 C26 -39.7(8) . . . . ?
C41 B1 C25 C26 84.4(7) . . . . ?
C33 B1 C25 C30 24.5(7) . . . . ?
C49 B1 C25 C30 143.9(6) . . . . ?
C41 B1 C25 C30 -92.0(7) . . . . ?
C30 C25 C26 C27 0.7(10) . . . . ?
B1 C25 C26 C27 -175.9(6) . . . . ?
C25 C26 C27 C28 0.0(11) . . . . ?
C25 C26 C27 C31 178.6(8) . . . . ?
C26 C27 C28 C29 -0.3(11) . . . . ?
C31 C27 C28 C29 -178.9(8) . . . . ?
C27 C28 C29 C30 -0.2(10) . . . . ?
C27 C28 C29 C32 -178.5(7) . . . . ?
C28 C29 C30 C25 1.0(10) . . . . ?
C32 C29 C30 C25 179.3(6) . . . . ?
C26 C25 C30 C29 -1.3(9) . . . . ?
B1 C25 C30 C29 175.4(6) . . . . ?
C26 C27 C31 F20 -123.5(12) . . . . ?
C28 C27 C31 F20 55.1(16) . . . . ?
C26 C27 C31 F21 124.2(13) . . . . ?
C28 C27 C31 F21 -57.2(16) . . . . ?
C26 C27 C31 F19 2.9(16) . . . . ?
C28 C27 C31 F19 -178.5(11) . . . . ?
C28 C29 C32 F22 -136.5(16) . . . . ?
C30 C29 C32 F22 45.2(17) . . . . ?
C28 C29 C32 F24A 24.1(18) . . . . ?
C30 C29 C32 F24A -154.2(16) . . . . ?
C28 C29 C32 F23 100.9(13) . . . . ?
C30 C29 C32 F23 -77.4(13) . . . . ?
C28 C29 C32 F24 -13.0(16) . . . . ?
C30 C29 C32 F24 168.7(14) . . . . ?
C28 C29 C32 F23A -92.9(17) . . . . ?
C30 C29 C32 F23A 88.8(17) . . . . ?
C28 C29 C32 F22A 152(2) . . . . ?
C30 C29 C32 F22A -26(2) . . . . ?
C49 B1 C33 C34 -22.5(8) . . . . ?
C41 B1 C33 C34 -146.1(6) . . . . ?
C25 B1 C33 C34 96.9(7) . . . . ?
C49 B1 C33 C38 163.0(5) . . . . ?
C41 B1 C33 C38 39.4(7) . . . . ?
C25 B1 C33 C38 -77.6(7) . . . . ?
C38 C33 C34 C35 1.8(9) . . . . ?
B1 C33 C34 C35 -173.0(6) . . . . ?
C33 C34 C35 C36 -0.4(10) . . . . ?
C33 C34 C35 C39 -179.5(6) . . . . ?
C34 C35 C36 C37 -0.2(10) . . . . ?
C39 C35 C36 C37 178.9(6) . . . . ?
C35 C36 C37 C38 -0.8(9) . . . . ?
C35 C36 C37 C40 174.9(6) . . . . ?
C36 C37 C38 C33 2.3(9) . . . . ?
C40 C37 C38 C33 -173.4(6) . . . . ?
C34 C33 C38 C37 -2.7(9) . . . . ?
B1 C33 C38 C37 172.3(6) . . . . ?
C36 C35 C39 F27 11.7(10) . . . . ?
C34 C35 C39 F27 -169.2(6) . . . . ?
C36 C35 C39 F26 -109.7(8) . . . . ?
C34 C35 C39 F26 69.4(9) . . . . ?
C36 C35 C39 F25 130.7(7) . . . . ?
C34 C35 C39 F25 -50.2(9) . . . . ?
C36 C37 C40 F29 -94.6(8) . . . . ?
C38 C37 C40 F29 81.1(8) . . . . ?
C36 C37 C40 F28 25.9(9) . . . . ?
C38 C37 C40 F28 -158.4(6) . . . . ?
C36 C37 C40 F30 145.0(6) . . . . ?
C38 C37 C40 F30 -39.4(9) . . . . ?
C33 B1 C41 C46 -119.2(6) . . . . ?
C49 B1 C41 C46 119.4(7) . . . . ?
C25 B1 C41 C46 -2.6(9) . . . . ?
C33 B1 C41 C42 55.0(7) . . . . ?
C49 B1 C41 C42 -66.4(7) . . . . ?
C25 B1 C41 C42 171.6(6) . . . . ?
C46 C41 C42 C43 -1.3(10) . . . . ?
B1 C41 C42 C43 -175.9(6) . . . . ?
C41 C42 C43 C44 0.9(10) . . . . ?
C41 C42 C43 C47 178.6(8) . . . . ?
C42 C41 C46 C45 0.9(10) . . . . ?
B1 C41 C46 C45 175.4(6) . . . . ?
C44 C45 C46 C41 -0.3(10) . . . . ?
C48 C45 C46 C41 -176.5(6) . . . . ?
C42 C43 C47 F33 -101.6(11) . . . . ?
C44 C43 C47 F33 76.1(12) . . . . ?
C42 C43 C47 F31 20.9(14) . . . . ?
C44 C43 C47 F31 -161.4(8) . . . . ?
C42 C43 C47 F32 135.0(8) . . . . ?
C44 C43 C47 F32 -47.3(12) . . . . ?
C44 C45 C48 F34 32.4(10) . . . . ?
C46 C45 C48 F34 -151.3(7) . . . . ?
C44 C45 C48 F35 -87.5(8) . . . . ?
C46 C45 C48 F35 88.8(9) . . . . ?
C44 C45 C48 F36 151.7(7) . . . . ?
C46 C45 C48 F36 -32.0(9) . . . . ?
C33 B1 C49 C54 -97.5(7) . . . . ?
C41 B1 C49 C54 22.8(8) . . . . ?
C25 B1 C49 C54 144.1(6) . . . . ?
C33 B1 C49 C50 75.1(7) . . . . ?
C41 B1 C49 C50 -164.6(5) . . . . ?
C25 B1 C49 C50 -43.3(7) . . . . ?
C54 C49 C50 C51 1.7(9) . . . . ?
B1 C49 C50 C51 -171.7(6) . . . . ?
C49 C50 C51 C52 -0.7(10) . . . . ?
C49 C50 C51 C55 179.8(6) . . . . ?
C50 C51 C52 C53 -0.3(10) . . . . ?
C55 C51 C52 C53 179.3(7) . . . . ?
C51 C52 C53 C54 0.2(10) . . . . ?
C51 C52 C53 C56 -178.3(7) . . . . ?
C50 C49 C54 C53 -1.8(9) . . . . ?
B1 C49 C54 C53 171.0(6) . . . . ?
C52 C53 C54 C49 0.9(10) . . . . ?
C56 C53 C54 C49 179.4(7) . . . . ?
C50 C51 C55 F39 -26.5(12) . . . . ?
C52 C51 C55 F39 153.9(9) . . . . ?
C50 C51 C55 F37 98.7(9) . . . . ?
C52 C51 C55 F37 -80.8(9) . . . . ?
C50 C51 C55 F38 -147.5(7) . . . . ?
C52 C51 C55 F38 32.9(10) . . . . ?
C52 C53 C56 F42 -9.1(11) . . . . ?
C54 C53 C56 F42 172.4(7) . . . . ?
C52 C53 C56 F40 -130.2(8) . . . . ?
C54 C53 C56 F40 51.3(10) . . . . ?
C52 C53 C56 F41 111.3(8) . . . . ?
C54 C53 C56 F41 -67.2(9) . . . . ?
C57 C57 C58 C61 5.0(9) 2_657 . . . ?
C57 C57 C58 C60 125.8(7) 2_657 . . . ?
C57 C57 C58 C59 -113.8(7) 2_657 . . . ?
C62 C62 C63 C66 -8.0(12) 2_776 . . . ?
C62 C62 C63 C65 -126.7(9) 2_776 . . . ?
C62 C62 C63 C64 112.2(9) 2_776 . . . ?
Cl1 C71 C72 Cl2 71.4(7) . . . . ?
C46 C45 C44 C43 -0.1(10) . . . . ?
C48 C45 C44 C43 176.1(6) . . . . ?
C42 C43 C44 C45 -0.2(10) . . . . ?
C47 C43 C44 C45 -177.9(8) . . . . ?
